data_2200866
loop_
_publ_author_name
'Cai, Yuepeng'
'Zhou, Zhongyuan'
'Qiu, Liqin'
'Kang, Beisheng'
'Chan, Albert S. C.'

_publ_section_title
;
 1,6-Bis(1-benzimidazolyl)hexane trihydrate
;
_journal_issue 2
_journal_name_full 'Acta Crystallographica Section E'
_journal_page_first o167
_journal_page_last o169
_journal_paper_doi 10.1107/S1600536802000752
_journal_volume 58
_journal_year 2002
_chemical_formula_iupac 'C20 H22 N4, 3H2 O'
_chemical_formula_moiety 'C20 H22 N4, 3H2 O'
_chemical_formula_sum 'C20 H28 N4 O3'
_chemical_formula_weight 372.46
_chemical_name_systematic '1,6-bis(1-benzimidazolyl)hexane trihydrate'
_space_group_IT_number 56
_symmetry_cell_setting orthorhombic
_symmetry_space_group_name_Hall '-P 2ab 2ac'
_symmetry_space_group_name_H-M 'P c c n'
_atom_sites_solution_hydrogens geom
_atom_sites_solution_primary direct
_atom_sites_solution_secondary difmap
_audit_creation_method SHELXL-97
_cell_angle_alpha 90.00
_cell_angle_beta 90.00
_cell_angle_gamma 90.00
_cell_formula_units_Z 4
_cell_length_a 14.4368(19)
_cell_length_b 16.426(2)
_cell_length_c 8.3834(12)
_cell_measurement_reflns_used 1646
_cell_measurement_temperature 294(2)
_cell_measurement_theta_max 27.5
_cell_measurement_theta_min 2.4
_cell_volume 1988.0(5)
_computing_cell_refinement SMART
_computing_data_collection 'SMART (Bruker, 1995)'
_computing_data_reduction 'SHELXTL (Bruker 1995)'
_computing_molecular_graphics SHELXTL
_computing_publication_material SHELXTL
_computing_structure_refinement 'SHELXL97 (Sheldrick, 1997)'
_computing_structure_solution 'SHELXS97 (Sheldrick, 1990)'
_diffrn_ambient_temperature 294(2)
_diffrn_measured_fraction_theta_full 1.000
_diffrn_measured_fraction_theta_max 1.000
_diffrn_measurement_device_type 'Bruker CCD area-detector'
_diffrn_measurement_method '\f and \w'
_diffrn_radiation_monochromator graphite
_diffrn_radiation_source 'fine-focus sealed tube'
_diffrn_radiation_type MoK\a
_diffrn_radiation_wavelength .71073
_diffrn_reflns_av_R_equivalents .105
_diffrn_reflns_av_sigmaI/netI .1192
_diffrn_reflns_limit_h_max 15
_diffrn_reflns_limit_h_min -18
_diffrn_reflns_limit_k_max 20
_diffrn_reflns_limit_k_min -20
_diffrn_reflns_limit_l_max 10
_diffrn_reflns_limit_l_min -10
_diffrn_reflns_number 11751
_diffrn_reflns_theta_full 26.75
_diffrn_reflns_theta_max 26.75
_diffrn_reflns_theta_min 2.48
_diffrn_standards_decay_% 0
_diffrn_standards_number 0
_exptl_absorpt_coefficient_mu .085
_exptl_absorpt_correction_T_max .987
_exptl_absorpt_correction_T_min .983
_exptl_absorpt_correction_type empirical
_exptl_absorpt_process_details '(SADABS; Sheldrick, 1996)'
_exptl_crystal_colour Colourless
_exptl_crystal_density_diffrn 1.244
_exptl_crystal_density_method 'not measured'
_exptl_crystal_description Block
_exptl_crystal_F_000 800
_exptl_crystal_size_max .20
_exptl_crystal_size_mid .18
_exptl_crystal_size_min .16
_refine_diff_density_max .19
_refine_diff_density_min -.20
_refine_ls_extinction_method none
_refine_ls_goodness_of_fit_ref .81
_refine_ls_hydrogen_treatment mixed
_refine_ls_matrix_type full
_refine_ls_number_parameters 133
_refine_ls_number_reflns 2120
_refine_ls_number_restraints 3
_refine_ls_restrained_S_all .81
_refine_ls_R_factor_all .174
_refine_ls_R_factor_gt .050
_refine_ls_shift/su_max <0.001
_refine_ls_shift/su_mean <0.001
_refine_ls_structure_factor_coef Fsqd
_refine_ls_weighting_details 'calc w = 1/[\s^2^(Fo^2^)+(0.0685P)^2^] where P = (Fo^2^+2Fc^2^)/3'
_refine_ls_weighting_scheme calc
_refine_ls_wR_factor_gt .117
_refine_ls_wR_factor_ref .155
_reflns_number_gt 721
_reflns_number_total 2120
_reflns_threshold_expression I>2\s(I)
_cod_data_source_file ci6066.cif
_cod_data_source_block I
_cod_depositor_comments
;
The following automatic conversions were performed:
'_symmetry_cell_setting' value 'Orthorhombic' changed to 'orthorhombic'
according to '/home/saulius/struct/CIF-dictionaries/cif_core.dic'
dictionary named 'cif_core.dic' version 2.4.1 from 2010-06-29.

Automatic conversion script
Id: cif_fix_enum 1527 2010-12-29 10:47:43Z saulius 

The following automatic conversions were performed:

'_symmetry_cell_setting' value 'Orthorhombic' changed to
'orthorhombic' according to
/home/saulius/struct/CIF-dictionaries/cif_core.dic dictionary named
'cif_core.dic' version 2.4.1 from 2010-06-29.

Automatic conversion script
Id: cif_fix_values 1715 2011-07-08 13:25:40Z adriana 
;
_cod_database_code 2200866
_cod_database_fobs_code 2200866

loop_
_symmetry_equiv_pos_as_xyz
'x, y, z'
'-x+1/2, -y+1/2, z'
'-x, y+1/2, -z+1/2'
'x+1/2, -y, -z+1/2'
'-x, -y, -z'
'x-1/2, y-1/2, -z'
'x, -y-1/2, z-1/2'
'-x-1/2, y, z-1/2'

loop_
_atom_site_label
_atom_site_fract_x
_atom_site_fract_y
_atom_site_fract_z
_atom_site_U_iso_or_equiv
_atom_site_adp_type
_atom_site_calc_flag
_atom_site_refinement_flags
_atom_site_occupancy
_atom_site_disorder_assembly
_atom_site_disorder_group
_atom_site_type_symbol
N1 .60971(17) .07536(14) .4371(3) .0481(7) Uani d . 1 . . N
N2 .66711(18) .00600(15) .6445(3) .0563(8) Uani d . 1 . . N
C1 .5552(2) .09565(16) .5667(4) .0426(7) Uani d . 1 . . C
C2 .4790(2) .1454(2) .5804(4) .0596(9) Uani d . 1 . . C
H2 .4544 .1731 .4934 .072 Uiso calc R 1 . . H
C3 .4412(2) .1517(2) .7310(5) .0669(10) Uani d . 1 . . C
H3 .3894 .1844 .7461 .080 Uiso calc R 1 . . H
C4 .4782(3) .1107(2) .8605(4) .0688(10) Uani d . 1 . . C
H4 .4517 .1175 .9607 .083 Uiso calc R 1 . . H
C5 .5533(2) .06041(19) .8437(4) .0589(9) Uani d . 1 . . C
H5 .5774 .0323 .9306 .071 Uiso calc R 1 . . H
C6 .5922(2) .05269(17) .6942(4) .0462(8) Uani d . 1 . . C
C7 .6731(2) .02234(19) .4911(4) .0557(9) Uani d . 1 . . C
H7 .7177 -.0010 .4254 .067 Uiso calc R 1 . . H
C8 .6003(2) .10721(19) .2749(3) .0579(9) Uani d . 1 . . C
H8A .5358 .1038 .2429 .069 Uiso calc R 1 . . H
H8B .6361 .0734 .2027 .069 Uiso calc R 1 . . H
C9 .6323(2) .19400(18) .2594(4) .0532(9) Uani d . 1 . . C
H9A .6023 .2261 .3416 .064 Uiso calc R 1 . . H
H9B .6119 .2148 .1570 .064 Uiso calc R 1 . . H
C10 .7354(2) .20608(16) .2726(3) .0493(8) Uani d . 1 . . C
H10A .7569 .1807 .3703 .059 Uiso calc R 1 . . H
H10B .7653 .1786 .1841 .059 Uiso calc R 1 . . H
O1W .17220(19) .34376(14) .2394(3) .0789(8) Uani d D 1 . . O
O2W .2500 .2500 .4876(4) .0740(10) Uani d SD 1 . . O
H1O1 .186(3) .398(2) .250(6) .177(14) Uiso d D 1 . . H
H2O1 .203(3) .312(3) .311(6) .177(14) Uiso d D 1 . . H
H1O2 .283(3) .285(3) .550(5) .177(14) Uiso d D 1 . . H

loop_
_atom_site_aniso_label
_atom_site_aniso_U_11
_atom_site_aniso_U_22
_atom_site_aniso_U_33
_atom_site_aniso_U_12
_atom_site_aniso_U_13
_atom_site_aniso_U_23
N1 .0598(17) .0459(15) .0387(16) -.0055(13) -.0008(14) .0015(13)
N2 .0693(19) .0455(16) .0540(19) .0002(14) -.0004(15) .0022(14)
C1 .0488(19) .0430(17) .0361(18) -.0070(15) -.0004(16) -.0025(16)
C2 .050(2) .067(2) .061(2) -.0029(18) -.0050(19) -.001(2)
C3 .054(2) .067(2) .080(3) .0044(18) .013(2) -.001(2)
C4 .076(3) .071(3) .059(3) -.008(2) .022(2) .002(2)
C5 .073(2) .058(2) .045(2) -.013(2) -.0022(19) .0072(18)
C6 .054(2) .0399(17) .045(2) -.0047(16) .0024(17) .0006(15)
C7 .061(2) .048(2) .059(3) -.0009(17) .0100(18) -.0031(18)
C8 .069(2) .065(2) .039(2) -.0150(18) -.0051(17) .0061(16)
C9 .059(2) .057(2) .0432(19) -.0057(17) -.0048(16) .0084(16)
C10 .055(2) .0486(17) .0444(19) .0006(16) -.0031(16) .0014(14)
O1W .102(2) .0681(17) .0663(18) .0143(15) .0000(14) -.0056(15)
O2W .103(3) .068(2) .051(2) -.009(2) .000 .000

loop_
_atom_type_symbol
_atom_type_description
_atom_type_scat_dispersion_real
_atom_type_scat_dispersion_imag
_atom_type_scat_source
C C .0033 .0016 'International Tables Vol C Tables 4.2.6.8 and 6.1.1.4'
H H .0000 .0000 'International Tables Vol C Tables 4.2.6.8 and 6.1.1.4'
N N .0061 .0033 'International Tables Vol C Tables 4.2.6.8 and 6.1.1.4'
O O .0106 .0060 'International Tables Vol C Tables 4.2.6.8 and 6.1.1.4'

loop_
_geom_angle_atom_site_label_1
_geom_angle_atom_site_label_2
_geom_angle_atom_site_label_3
_geom_angle_site_symmetry_1
_geom_angle
C7 N1 C1 . 106.2(2)
C7 N1 C8 . 127.5(3)
C1 N1 C8 . 126.3(3)
C7 N2 C6 . 103.4(3)
C2 C1 N1 . 131.6(3)
C2 C1 C6 . 123.0(3)
N1 C1 C6 . 105.3(3)
C1 C2 C3 . 115.9(3)
C1 C2 H2 . 122.1
C3 C2 H2 . 122.1
C2 C3 C4 . 122.0(3)
C2 C3 H3 . 119.0
C4 C3 H3 . 119.0
C5 C4 C3 . 121.2(3)
C5 C4 H4 . 119.4
C3 C4 H4 . 119.4
C4 C5 C6 . 118.1(3)
C4 C5 H5 . 121.0
C6 C5 H5 . 121.0
C5 C6 C1 . 119.8(3)
C5 C6 N2 . 129.8(3)
C1 C6 N2 . 110.4(3)
N2 C7 N1 . 114.6(3)
N2 C7 H7 . 122.7
N1 C7 H7 . 122.7
N1 C8 C9 . 113.0(2)
N1 C8 H8A . 109.0
C9 C8 H8A . 109.0
N1 C8 H8B . 109.0
C9 C8 H8B . 109.0
H8A C8 H8B . 107.8
C8 C9 C10 . 115.0(3)
C8 C9 H9A . 108.5
C10 C9 H9A . 108.5
C8 C9 H9B . 108.5
C10 C9 H9B . 108.5
H9A C9 H9B . 107.5
C10 C10 C9 2_655 113.8(3)
C10 C10 H10A 2_655 108.8
C9 C10 H10A . 108.8
C10 C10 H10B 2_655 108.8
C9 C10 H10B . 108.8
H10A C10 H10B . 107.7
H1O1 O1W H2O1 . 112(5)

loop_
_geom_bond_atom_site_label_1
_geom_bond_atom_site_label_2
_geom_bond_site_symmetry_2
_geom_bond_distance
_geom_bond_publ_flag
N1 C7 . 1.342(4) ?
N1 C1 . 1.382(3) ?
N1 C8 . 1.464(3) ?
N2 C7 . 1.316(4) ?
N2 C6 . 1.390(3) ?
C1 C2 . 1.376(4) ?
C1 C6 . 1.388(4) ?
C2 C3 . 1.379(4) ?
C2 H2 . .93 ?
C3 C4 . 1.384(4) ?
C3 H3 . .93 ?
C4 C5 . 1.370(4) ?
C4 H4 . .93 ?
C5 C6 . 1.378(4) ?
C5 H5 . .93 ?
C7 H7 . .93 ?
C8 C9 . 1.504(4) ?
C8 H8A . .97 ?
C8 H8B . .97 ?
C9 C10 . 1.506(4) ?
C9 H9A . .97 ?
C9 H9B . .97 ?
C10 C10 2_655 1.503(5) ?
C10 H10A . .97 ?
C10 H10B . .97 ?
O1W H1O1 . .92(3) ?
O1W H2O1 . .91(3) ?
O2W H1O2 . .91(3) ?

loop_
_geom_hbond_atom_site_label_D
_geom_hbond_atom_site_label_H
_geom_hbond_atom_site_label_A
_geom_hbond_site_symmetry_A
_geom_hbond_distance_DH
_geom_hbond_distance_HA
_geom_hbond_distance_DA
_geom_hbond_angle_DHA
O1W H1O1 N2 6_566 .92(3) 2.00(4) 2.838(3) 151(4)
O2W H1O2 O1W 8_656 .91(5) 1.97(4) 2.844(4) 161(4)
O1W H2O1 O2W 1_555 .91(5) 1.92(5) 2.822(4) 170(4)
C9 H9A Cg(A) 7_565 .97 3.26 3.754(3) 114
C10 H10B Cg(B) 8_755 .97 2.86 3.729(3) 150

loop_
_geom_torsion_atom_site_label_1
_geom_torsion_atom_site_label_2
_geom_torsion_atom_site_label_3
_geom_torsion_atom_site_label_4
_geom_torsion_site_symmetry_4
_geom_torsion
C7 N1 C1 C2 . -178.1(3)
C8 N1 C1 C2 . 3.0(5)
C7 N1 C1 C6 . .9(3)
C8 N1 C1 C6 . -178.0(2)
N1 C1 C2 C3 . 180.0(3)
C6 C1 C2 C3 . 1.1(4)
C1 C2 C3 C4 . .4(5)
C2 C3 C4 C5 . -1.5(5)
C3 C4 C5 C6 . 1.1(5)
C4 C5 C6 C1 . .3(4)
C4 C5 C6 N2 . -179.5(3)
C2 C1 C6 C5 . -1.5(4)
N1 C1 C6 C5 . 179.4(3)
C2 C1 C6 N2 . 178.4(3)
N1 C1 C6 N2 . -.7(3)
C7 N2 C6 C5 . -179.9(3)
C7 N2 C6 C1 . .3(3)
C6 N2 C7 N1 . .4(3)
C1 N1 C7 N2 . -.8(3)
C8 N1 C7 N2 . 178.0(2)
C7 N1 C8 C9 . -105.7(3)
C1 N1 C8 C9 . 73.0(4)
N1 C8 C9 C10 . 70.6(3)
C8 C9 C10 C10 2_655 -174.43(18)
